data_7712625
loop_
_publ_author_name
'Wedal, Justin C.'
'Ziller, Joseph W.'
'Evans, William J.'

_publ_section_title
;
 Trimethyltriazacyclohexane Coordination Chemistry of Simple Rare-Earth
 Metal Salts
;
_journal_name_full 'Dalton Transactions'
_journal_paper_doi 10.1039/D3DT00242J
_journal_year 2023
_chemical_absolute_configuration ad
_chemical_formula_sum 'C14 H31 Cl3 N3 O2 Y'
_chemical_formula_weight 468.68
_space_group_crystal_system orthorhombic
_space_group_IT_number 19
_space_group_name_Hall 'P 2ac 2ab'
_space_group_name_H-M_alt 'P 21 21 21'
_atom_sites_solution_hydrogens geom
_atom_sites_solution_primary direct
_atom_sites_solution_secondary difmap
_audit_creation_method SHELXL-2014/7
_audit_update_record
;
2023-01-16 deposited with the CCDC.	2023-03-14 downloaded from the CCDC.
;
_cell_angle_alpha 90
_cell_angle_beta 90
_cell_angle_gamma 90
_cell_formula_units_Z 4
_cell_length_a 7.5589(5)
_cell_length_b 13.5752(9)
_cell_length_c 20.0150(13)
_cell_measurement_reflns_used 9540
_cell_measurement_temperature 133(2)
_cell_measurement_theta_max 30.46
_cell_measurement_theta_min 2.53
_cell_volume 2053.8(2)
_computing_cell_refinement 'Bruker SAINT 8.34a, 2013'
_computing_data_collection 'Bruker APEX2 2014.11-0, 2014'
_computing_data_reduction 'Bruker SAINT 8.34a, 2013'
_computing_molecular_graphics 'Bruker SHELXTL'
_computing_publication_material 'Bruker SHELXTL'
_computing_structure_refinement 'SHELXL-2014/7 (Sheldrick, 2014)'
_computing_structure_solution 'Bruker SHELXTL 2014/4'
_diffrn_ambient_temperature 133(2)
_diffrn_measured_fraction_theta_full 1.000
_diffrn_measured_fraction_theta_max 0.986
_diffrn_measurement_device_type 'Bruker SMART APEX II CCD'
_diffrn_measurement_method '\f and \w scans'
_diffrn_radiation_type MoK\a
_diffrn_radiation_wavelength 0.71073
_diffrn_reflns_av_R_equivalents 0.0356
_diffrn_reflns_av_unetI/netI 0.0414
_diffrn_reflns_Laue_measured_fraction_full 1.000
_diffrn_reflns_Laue_measured_fraction_max 0.986
_diffrn_reflns_limit_h_max 10
_diffrn_reflns_limit_h_min -10
_diffrn_reflns_limit_k_max 18
_diffrn_reflns_limit_k_min -19
_diffrn_reflns_limit_l_max 28
_diffrn_reflns_limit_l_min -27
_diffrn_reflns_number 49115
_diffrn_reflns_point_group_measured_fraction_full 0.979
_diffrn_reflns_point_group_measured_fraction_max 0.969
_diffrn_reflns_theta_full 25.242
_diffrn_reflns_theta_max 30.549
_diffrn_reflns_theta_min 1.813
_diffrn_source 'fine-focus sealed tube'
_exptl_absorpt_coefficient_mu 3.240
_exptl_absorpt_correction_T_max 0.7461
_exptl_absorpt_correction_T_min 0.6169
_exptl_absorpt_correction_type multi-scan
_exptl_absorpt_process_details 'Bruker SADABS 2014/5'
_exptl_crystal_colour colorless
_exptl_crystal_density_diffrn 1.516
_exptl_crystal_density_meas ?
_exptl_crystal_density_method not_measured
_exptl_crystal_description irregular
_exptl_crystal_F_000 968
_exptl_crystal_size_max 0.377
_exptl_crystal_size_mid 0.271
_exptl_crystal_size_min 0.230
_refine_diff_density_max 0.470
_refine_diff_density_min -0.252
_refine_diff_density_rms 0.059
_refine_ls_abs_structure_details
; 
 Flack x determined using 2228 quotients [(I+)-(I-)]/[(I+)+(I-)] 
 (Parsons, Flack and Wagner, Acta Cryst. B69 (2013) 249-259). 
;
_refine_ls_abs_structure_Flack -0.0062(17)
_refine_ls_extinction_method none
_refine_ls_goodness_of_fit_ref 0.958
_refine_ls_hydrogen_treatment constr
_refine_ls_matrix_type full
_refine_ls_number_parameters 211
_refine_ls_number_reflns 6104
_refine_ls_number_restraints 0
_refine_ls_restrained_S_all 0.958
_refine_ls_R_factor_all 0.0224
_refine_ls_R_factor_gt 0.0188
_refine_ls_shift/su_max 0.001
_refine_ls_shift/su_mean 0.000
_refine_ls_structure_factor_coef Fsqd
_refine_ls_weighting_details 'w=1/[\s^2^(Fo^2^)] where P=(Fo^2^+2Fc^2^)/3'
_refine_ls_weighting_scheme calc
_refine_ls_wR_factor_gt 0.0372
_refine_ls_wR_factor_ref 0.0377
_reflns_Friedel_coverage 0.740
_reflns_Friedel_fraction_full 0.951
_reflns_Friedel_fraction_max 0.946
_reflns_number_gt 5625
_reflns_number_total 6104
_reflns_threshold_expression 'I > 2\s(I)'
_cod_data_source_file d3dt00242j2.cif
_cod_data_source_block jcw107
_cod_depositor_comments
;
The following automatic conversions were performed:

data item '_exptl_crystal_density_meas' value 'not_measured' was
changed to '?' -- the value is perceived as not measured.

Automatic conversion script
Id: cif_fix_values 7556 2019-12-06 15:28:31Z antanas 
;
_cod_database_code 7712625
_shelx_shelxl_version_number 2014/7
_shelx_space_group_comment
; 
The symmetry employed for this shelxl refinement is uniquely defined 
by the following loop, which should always be used as a source of 
symmetry information in preference to the above space-group names. 
They are only intended as comments. 
;
_shelx_estimated_absorpt_t_min 0.375
_shelx_estimated_absorpt_t_max 0.523
_exptl_absorpt_special_details
; 
Reflections not merged 
49261 Corrected reflections written to file jcw107s.hkl 
Estimated minimum and maximum transmission:  0.6169  0.7461 
The ratio (0.8268) of these values is more reliable than their absolute values 
Additional spherical absorption correction applied with mu*r =  0.2000 
Lambda/2 correction factor = 0.00150 
;

loop_
_space_group_symop_operation_xyz
'x, y, z'
'-x+1/2, -y, z+1/2'
'-x, y+1/2, -z+1/2'
'x+1/2, -y+1/2, -z'

loop_
_atom_site_label
_atom_site_type_symbol
_atom_site_fract_x
_atom_site_fract_y
_atom_site_fract_z
_atom_site_U_iso_or_equiv
_atom_site_adp_type
_atom_site_occupancy
_atom_site_site_symmetry_order
_atom_site_calc_flag
_atom_site_refinement_flags_posn
_atom_site_refinement_flags_adp
_atom_site_refinement_flags_occupancy
_atom_site_disorder_assembly
_atom_site_disorder_group
Y1 Y 0.86612(2) 0.46539(2) 0.14752(2) 0.00971(4) Uani 1 1 d . . . . .
Cl1 Cl 0.60568(6) 0.35901(3) 0.09531(2) 0.01587(10) Uani 1 1 d . . . . .
Cl2 Cl 0.69183(6) 0.56233(4) 0.23982(2) 0.01888(11) Uani 1 1 d . . . . .
Cl3 Cl 1.10880(6) 0.60472(3) 0.14434(2) 0.01782(10) Uani 1 1 d . . . . .
O1 O 1.00080(16) 0.43831(10) 0.03804(6) 0.0124(3) Uani 1 1 d . . . . .
O2 O 0.72336(17) 0.57962(10) 0.07189(7) 0.0161(3) Uani 1 1 d . . . . .
N1 N 0.8145(2) 0.32934(12) 0.23437(8) 0.0135(3) Uani 1 1 d . . . . .
N2 N 1.0477(2) 0.30482(12) 0.16007(7) 0.0114(3) Uani 1 1 d . . . . .
N3 N 1.0735(2) 0.41840(12) 0.24704(8) 0.0149(3) Uani 1 1 d . . . . .
C1 C 0.9071(2) 0.25224(14) 0.19675(9) 0.0137(4) Uani 1 1 d . . . . .
H1A H 0.8255 0.2188 0.1654 0.016 Uiso 1 1 calc R U . . .
H1B H 0.9583 0.2026 0.2273 0.016 Uiso 1 1 calc R U . . .
C2 C 0.6466(3) 0.29428(15) 0.26264(10) 0.0228(5) Uani 1 1 d . . . . .
H2A H 0.5878 0.3485 0.2861 0.034 Uiso 1 1 calc R U . . .
H2B H 0.6699 0.2405 0.2941 0.034 Uiso 1 1 calc R U . . .
H2C H 0.5700 0.2705 0.2266 0.034 Uiso 1 1 calc R U . . .
C3 C 0.9343(3) 0.36846(15) 0.28522(9) 0.0172(4) Uani 1 1 d . . . . .
H3A H 0.9845 0.3147 0.3127 0.021 Uiso 1 1 calc R U . . .
H3B H 0.8720 0.4154 0.3149 0.021 Uiso 1 1 calc R U . . .
C4 C 1.1891(3) 0.47680(16) 0.29027(10) 0.0256(5) Uani 1 1 d . . . . .
H4A H 1.2827 0.5071 0.2633 0.038 Uiso 1 1 calc R U . . .
H4B H 1.2424 0.4340 0.3242 0.038 Uiso 1 1 calc R U . . .
H4C H 1.1196 0.5284 0.3123 0.038 Uiso 1 1 calc R U . . .
C5 C 1.1735(2) 0.34525(14) 0.20878(9) 0.0152(4) Uani 1 1 d . . . . .
H5A H 1.2186 0.2927 0.2385 0.018 Uiso 1 1 calc R U . . .
H5B H 1.2750 0.3765 0.1858 0.018 Uiso 1 1 calc R U . . .
C6 C 1.1366(3) 0.23849(14) 0.11289(9) 0.0176(4) Uani 1 1 d . . . . .
H6A H 1.0551 0.2217 0.0765 0.026 Uiso 1 1 calc R U . . .
H6B H 1.1726 0.1783 0.1362 0.026 Uiso 1 1 calc R U . . .
H6C H 1.2412 0.2713 0.0944 0.026 Uiso 1 1 calc R U . . .
C7 C 0.9121(3) 0.39868(15) -0.02101(9) 0.0172(4) Uani 1 1 d . . . . .
H7A H 0.7976 0.4324 -0.0284 0.021 Uiso 1 1 calc R U . . .
H7B H 0.8901 0.3272 -0.0158 0.021 Uiso 1 1 calc R U . . .
C8 C 1.0370(3) 0.41767(18) -0.07866(10) 0.0211(5) Uani 1 1 d . . . . .
H8A H 1.0209 0.4846 -0.0973 0.025 Uiso 1 1 calc R U . . .
H8B H 1.0214 0.3685 -0.1147 0.025 Uiso 1 1 calc R U . . .
C9 C 1.2167(3) 0.40681(16) -0.04460(9) 0.0186(4) Uani 1 1 d . . . . .
H9A H 1.2476 0.3367 -0.0376 0.022 Uiso 1 1 calc R U . . .
H9B H 1.3115 0.4392 -0.0707 0.022 Uiso 1 1 calc R U . . .
C10 C 1.1847(2) 0.45888(16) 0.02077(9) 0.0149(4) Uani 1 1 d . . . . .
H10A H 1.2653 0.4335 0.0557 0.018 Uiso 1 1 calc R U . . .
H10B H 1.2040 0.5306 0.0159 0.018 Uiso 1 1 calc R U . . .
C11 C 0.5532(3) 0.62358(16) 0.08469(10) 0.0187(4) Uani 1 1 d . . . . .
H11A H 0.4996 0.5969 0.1260 0.022 Uiso 1 1 calc R U . . .
H11B H 0.4711 0.6127 0.0469 0.022 Uiso 1 1 calc R U . . .
C12 C 0.5980(3) 0.73159(15) 0.09232(10) 0.0216(5) Uani 1 1 d . . . . .
H12A H 0.6378 0.7464 0.1384 0.026 Uiso 1 1 calc R U . . .
H12B H 0.4947 0.7735 0.0816 0.026 Uiso 1 1 calc R U . . .
C13 C 0.7472(3) 0.74762(15) 0.04222(11) 0.0229(5) Uani 1 1 d . . . . .
H13A H 0.8459 0.7849 0.0627 0.027 Uiso 1 1 calc R U . . .
H13B H 0.7044 0.7840 0.0025 0.027 Uiso 1 1 calc R U . . .
C14 C 0.8057(3) 0.64324(15) 0.02336(10) 0.0187(4) Uani 1 1 d . . . . .
H14A H 0.7658 0.6264 -0.0223 0.022 Uiso 1 1 calc R U . . .
H14B H 0.9361 0.6373 0.0254 0.022 Uiso 1 1 calc R U . . .

loop_
_atom_site_aniso_label
_atom_site_aniso_U_11
_atom_site_aniso_U_22
_atom_site_aniso_U_33
_atom_site_aniso_U_23
_atom_site_aniso_U_13
_atom_site_aniso_U_12
Y1 0.00903(7) 0.00987(8) 0.01023(7) -0.00020(7) 0.00048(7) 0.00026(7)
Cl1 0.0116(2) 0.0166(2) 0.0194(2) 0.00131(18) -0.00221(19) -0.00333(19)
Cl2 0.0214(2) 0.0191(3) 0.0161(2) -0.00191(19) 0.00454(19) 0.00651(19)
Cl3 0.0164(2) 0.0175(2) 0.0196(2) -0.0056(2) 0.0022(2) -0.00629(18)
O1 0.0106(6) 0.0160(8) 0.0106(6) -0.0033(6) 0.0008(5) -0.0031(5)
O2 0.0121(7) 0.0161(7) 0.0201(7) 0.0068(6) 0.0050(6) 0.0026(6)
N1 0.0107(8) 0.0153(8) 0.0146(8) 0.0039(7) 0.0034(6) 0.0020(6)
N2 0.0102(7) 0.0123(8) 0.0116(8) -0.0006(6) 0.0006(6) -0.0005(6)
N3 0.0153(8) 0.0155(8) 0.0138(8) -0.0018(7) -0.0039(7) 0.0019(7)
C1 0.0125(9) 0.0119(9) 0.0167(9) 0.0025(8) 0.0001(7) 0.0003(7)
C2 0.0144(10) 0.0274(12) 0.0266(11) 0.0119(9) 0.0089(9) 0.0052(9)
C3 0.0218(10) 0.0200(11) 0.0099(9) 0.0015(8) 0.0015(8) 0.0072(9)
C4 0.0317(12) 0.0209(12) 0.0242(11) -0.0048(9) -0.0134(9) 0.0001(10)
C5 0.0110(9) 0.0171(10) 0.0175(9) 0.0012(8) -0.0032(7) 0.0001(8)
C6 0.0182(10) 0.0173(10) 0.0175(9) -0.0028(8) 0.0035(9) 0.0040(9)
C7 0.0169(10) 0.0217(11) 0.0129(9) -0.0043(8) -0.0026(8) -0.0042(8)
C8 0.0224(11) 0.0293(13) 0.0117(9) -0.0010(9) 0.0005(8) -0.0019(9)
C9 0.0188(10) 0.0223(11) 0.0147(10) -0.0022(8) 0.0053(8) 0.0009(9)
C10 0.0102(8) 0.0177(10) 0.0168(9) -0.0006(8) 0.0022(7) 0.0000(8)
C11 0.0092(9) 0.0259(12) 0.0210(10) 0.0062(9) 0.0008(8) 0.0036(8)
C12 0.0228(12) 0.0205(11) 0.0214(11) 0.0039(9) 0.0036(9) 0.0080(9)
C13 0.0247(11) 0.0146(11) 0.0293(12) 0.0047(9) 0.0042(10) -0.0006(9)
C14 0.0176(10) 0.0190(11) 0.0193(10) 0.0075(9) 0.0050(8) 0.0023(9)

loop_
_atom_type_symbol
_atom_type_description
_atom_type_scat_dispersion_real
_atom_type_scat_dispersion_imag
_atom_type_scat_source
C C 0.0033 0.0016 'International Tables Vol C Tables 4.2.6.8 and 6.1.1.4'
H H 0.0000 0.0000 'International Tables Vol C Tables 4.2.6.8 and 6.1.1.4'
N N 0.0061 0.0033 'International Tables Vol C Tables 4.2.6.8 and 6.1.1.4'
O O 0.0106 0.0060 'International Tables Vol C Tables 4.2.6.8 and 6.1.1.4'
Cl Cl 0.1484 0.1585 'International Tables Vol C Tables 4.2.6.8 and 6.1.1.4'
Y Y -2.7962 3.5667 'International Tables Vol C Tables 4.2.6.8 and 6.1.1.4'

loop_
_geom_angle_atom_site_label_1
_geom_angle_atom_site_label_2
_geom_angle_atom_site_label_3
_geom_angle
_geom_angle_site_symmetry_1
_geom_angle_site_symmetry_3
_geom_angle_publ_flag
O2 Y1 O1 73.82(4) . . ?
O2 Y1 N1 144.77(5) . . ?
O1 Y1 N1 124.22(5) . . ?
O2 Y1 N2 146.78(5) . . ?
O1 Y1 N2 74.90(5) . . ?
N1 Y1 N2 53.75(5) . . ?
O2 Y1 N3 154.18(5) . . ?
O1 Y1 N3 113.37(5) . . ?
N1 Y1 N3 53.08(5) . . ?
N2 Y1 N3 53.30(5) . . ?
O2 Y1 Cl2 83.98(3) . . ?
O1 Y1 Cl2 156.37(3) . . ?
N1 Y1 Cl2 78.91(4) . . ?
N2 Y1 Cl2 128.36(4) . . ?
N3 Y1 Cl2 83.51(4) . . ?
O2 Y1 Cl3 80.53(3) . . ?
O1 Y1 Cl3 78.25(3) . . ?
N1 Y1 Cl3 129.69(4) . . ?
N2 Y1 Cl3 103.75(4) . . ?
N3 Y1 Cl3 77.06(4) . . ?
Cl2 Y1 Cl3 90.371(16) . . ?
O2 Y1 Cl1 76.81(3) . . ?
O1 Y1 Cl1 82.77(3) . . ?
N1 Y1 Cl1 76.26(4) . . ?
N2 Y1 Cl1 88.47(4) . . ?
N3 Y1 Cl1 127.71(4) . . ?
Cl2 Y1 Cl1 100.232(17) . . ?
Cl3 Y1 Cl1 153.725(16) . . ?
C10 O1 C7 108.42(13) . . ?
C10 O1 Y1 125.47(10) . . ?
C7 O1 Y1 126.11(10) . . ?
C11 O2 C14 104.89(15) . . ?
C11 O2 Y1 123.51(11) . . ?
C14 O2 Y1 127.81(11) . . ?
C3 N1 C1 108.73(14) . . ?
C3 N1 C2 112.62(15) . . ?
C1 N1 C2 112.25(15) . . ?
C3 N1 Y1 96.66(11) . . ?
C1 N1 Y1 95.36(10) . . ?
C2 N1 Y1 128.72(11) . . ?
C6 N2 C5 111.11(15) . . ?
C6 N2 C1 110.67(15) . . ?
C5 N2 C1 108.48(14) . . ?
C6 N2 Y1 134.19(12) . . ?
C5 N2 Y1 95.35(10) . . ?
C1 N2 Y1 94.22(10) . . ?
C4 N3 C5 111.63(15) . . ?
C4 N3 C3 111.76(16) . . ?
C5 N3 C3 109.23(15) . . ?
C4 N3 Y1 132.58(13) . . ?
C5 N3 Y1 94.40(10) . . ?
C3 N3 Y1 94.57(10) . . ?
N1 C1 N2 104.70(14) . . ?
N1 C3 N3 104.45(14) . . ?
N3 C5 N2 105.44(14) . . ?
O1 C7 C8 105.53(15) . . ?
C7 C8 C9 101.42(15) . . ?
C10 C9 C8 101.53(15) . . ?
O1 C10 C9 105.58(15) . . ?
O2 C11 C12 102.67(16) . . ?
C11 C12 C13 103.76(17) . . ?
C12 C13 C14 104.09(16) . . ?
O2 C14 C13 105.30(16) . . ?

loop_
_geom_bond_atom_site_label_1
_geom_bond_atom_site_label_2
_geom_bond_distance
_geom_bond_site_symmetry_2
_geom_bond_publ_flag
Y1 O2 2.4208(13) . ?
Y1 O1 2.4440(12) . ?
Y1 N1 2.5661(15) . ?
Y1 N2 2.5881(16) . ?
Y1 N3 2.6138(15) . ?
Y1 Cl2 2.6232(5) . ?
Y1 Cl3 2.6356(5) . ?
Y1 Cl1 2.6558(5) . ?
O1 C10 1.459(2) . ?
O1 C7 1.461(2) . ?
O2 C11 1.441(2) . ?
O2 C14 1.441(2) . ?
N1 C3 1.462(2) . ?
N1 C1 1.467(2) . ?
N1 C2 1.469(2) . ?
N2 C6 1.467(2) . ?
N2 C5 1.468(2) . ?
N2 C1 1.476(2) . ?
N3 C4 1.463(2) . ?
N3 C5 1.464(2) . ?
N3 C3 1.466(2) . ?
C7 C8 1.513(3) . ?
C8 C9 1.527(3) . ?
C9 C10 1.506(3) . ?
C11 C12 1.513(3) . ?
C12 C13 1.524(3) . ?
C13 C14 1.532(3) . ?
